data_7233315
loop_
_publ_author_name
'Grepioni, F.'
'Braga, D.'
'Chelazzi, L.'
'Shemchuk, O.'
'Maffei, P.'
'Sforzini, A.'
'Viscomi, G. C.'

_publ_section_title
;
 Improving solubility and storage stability of rifaximin via solid-state
 solvation with Transcutol&#x00AE;
;
_journal_issue 35
_journal_name_full CrystEngComm
_journal_page_first 5278
_journal_paper_doi 10.1039/C9CE00567F
_journal_volume 21
_journal_year 2019
_chemical_absolute_configuration rm
_chemical_formula_moiety 'C43 H51 N3 O11, C6 H14 O3'
_chemical_formula_sum 'C49 H65 N3 O14'
_chemical_formula_weight 920.04
_space_group_crystal_system tetragonal
_space_group_IT_number 92
_space_group_name_Hall 'P 4abw 2nw'
_space_group_name_H-M_alt 'P 41 21 2'
_symmetry_space_group_name_Hall 'P 4abw 2nw'
_symmetry_space_group_name_H-M 'P 41 21 2'
_atom_sites_solution_hydrogens mixed
_atom_sites_solution_primary dual
_audit_creation_date 2019-04-15
_audit_creation_method
;
Olex2 1.2
(compiled 2018.05.29 svn.r3508 for OlexSys, GUI svn.r5506)
;
_audit_update_record
;
2019-04-15 deposited with the CCDC.    2019-08-02 downloaded from the CCDC.
;
_cell_angle_alpha 90
_cell_angle_beta 90
_cell_angle_gamma 90
_cell_formula_units_Z 8
_cell_length_a 16.5074(5)
_cell_length_b 16.5074(5)
_cell_length_c 36.8034(14)
_cell_measurement_reflns_used 311
_cell_measurement_temperature 293(2)
_cell_measurement_theta_max 25.570
_cell_measurement_theta_min 2.705
_cell_volume 10028.7(6)
_computing_cell_refinement 'CrysAlisPro 1.171.38.46 (Rigaku OD, 2015)'
_computing_data_collection 'CrysAlisPro 1.171.38.46 (Rigaku OD, 2015)'
_computing_data_reduction 'CrysAlisPro 1.171.38.46 (Rigaku OD, 2015)'
_computing_molecular_graphics 'Olex2 (Dolomanov et al., 2009)'
_computing_publication_material 'Olex2 (Dolomanov et al., 2009)'
_computing_structure_refinement 'ShelXL (Sheldrick, 2015)'
_computing_structure_solution 'ShelXD (Sheldrick, 2008)'
_diffrn_ambient_temperature 293(2)
_diffrn_detector 'CCD plate'
_diffrn_detector_area_resol_mean 16.1340
_diffrn_detector_type Sapphire3
_diffrn_measured_fraction_theta_full 0.863
_diffrn_measured_fraction_theta_max 0.838
_diffrn_measurement_device 'four-circle diffractometer'
_diffrn_measurement_device_type 'Xcalibur, Sapphire3'
_diffrn_measurement_method '\w scans'
_diffrn_radiation_monochromator graphite
_diffrn_radiation_type MoK\a
_diffrn_radiation_wavelength 0.71073
_diffrn_reflns_av_R_equivalents 0.0780
_diffrn_reflns_av_unetI/netI 0.1371
_diffrn_reflns_Laue_measured_fraction_full 0.863
_diffrn_reflns_Laue_measured_fraction_max 0.838
_diffrn_reflns_limit_h_max 18
_diffrn_reflns_limit_h_min -20
_diffrn_reflns_limit_k_max 15
_diffrn_reflns_limit_k_min -19
_diffrn_reflns_limit_l_max 32
_diffrn_reflns_limit_l_min -44
_diffrn_reflns_number 21528
_diffrn_reflns_point_group_measured_fraction_full 0.816
_diffrn_reflns_point_group_measured_fraction_max 0.790
_diffrn_reflns_theta_full 25.242
_diffrn_reflns_theta_max 25.570
_diffrn_reflns_theta_min 2.705
_diffrn_source 'fine-focus sealed X-ray tube'
_diffrn_source_type 'Enhance (Mo) X-ray Source'
_exptl_absorpt_coefficient_mu 0.089
_exptl_absorpt_correction_T_max 1.00000
_exptl_absorpt_correction_T_min 0.45448
_exptl_absorpt_correction_type multi-scan
_exptl_absorpt_process_details
;
CrysAlisPro 1.171.38.46 (Rigaku Oxford Diffraction, 2015)
Empirical absorption correction using spherical harmonics,
 implemented in SCALE3 ABSPACK scaling algorithm.
;
_exptl_crystal_colour red
_exptl_crystal_colour_primary red
_exptl_crystal_density_diffrn 1.219
_exptl_crystal_density_method 'not measured'
_exptl_crystal_description plate
_exptl_crystal_F_000 3936
_exptl_crystal_size_max 0.11
_exptl_crystal_size_mid 0.08
_exptl_crystal_size_min 0.04
_refine_diff_density_max 0.106
_refine_diff_density_min -0.123
_refine_diff_density_rms 0.027
_refine_ls_abs_structure_details
;
 Flack x determined using 765 quotients [(I+)-(I-)]/[(I+)+(I-)]
 (Parsons, Flack and Wagner, Acta Cryst. B69 (2013) 249-259).
;
_refine_ls_abs_structure_Flack 0.7(10)
_refine_ls_extinction_method none
_refine_ls_goodness_of_fit_ref 1.069
_refine_ls_hydrogen_treatment mixed
_refine_ls_matrix_type full
_refine_ls_number_parameters 612
_refine_ls_number_reflns 7430
_refine_ls_number_restraints 0
_refine_ls_restrained_S_all 1.069
_refine_ls_R_factor_all 0.2188
_refine_ls_R_factor_gt 0.0907
_refine_ls_shift/su_max 0.000
_refine_ls_shift/su_mean 0.000
_refine_ls_structure_factor_coef Fsqd
_refine_ls_weighting_details 'w=1/[\s^2^(Fo^2^)+(0.0355P)^2^] where P=(Fo^2^+2Fc^2^)/3'
_refine_ls_weighting_scheme calc
_refine_ls_wR_factor_gt 0.1148
_refine_ls_wR_factor_ref 0.1481
_reflns_Friedel_coverage 0.656
_reflns_Friedel_fraction_full 0.754
_reflns_Friedel_fraction_max 0.728
_reflns_number_gt 3413
_reflns_number_total 7430
_reflns_threshold_expression 'I > 2\s(I)'
_cod_data_source_file c9ce00567f2.cif
_cod_data_source_block ridi_14_11_p3
_cod_depositor_comments 'Adding full bibliography for 7233315.cif.'
_cod_original_cell_volume 10028.7(7)
_cod_database_code 7233315
_shelx_shelxl_version_number 2018/1
_shelx_space_group_comment
;
The symmetry employed for this shelxl refinement is uniquely defined
by the following loop, which should always be used as a source of
symmetry information in preference to the above space-group names.
They are only intended as comments.
;
_shelx_estimated_absorpt_t_max 0.996
_shelx_estimated_absorpt_t_min 0.990
_olex2_refinement_description
;
1. Fixed Uiso
 At 1.2 times of:
  All C(H) groups, {H2A,H2B,H048} of C2, All C(H,H) groups, All N(H) groups
 At 1.5 times of:
  All O(H) groups, {H04G,H04H,H04I} of C047, {H04J,H04K,H04L} of C049, {H05A,
  H05B,H05C} of C052, {H05G,H05H,H05I} of C053, {H05D,H05E,H05F} of C054, {H06A,
  H06B,H06C} of C064, {H09A,H09B,H09C} of C090, {H2AA,H2AB,H2AC} of C2AA, {H03A,
  H03B,H03C} of C038, {H04A,H04B,H04C} of C040, {H04D,H04E,H04F} of C043
2.a Ternary CH refined with riding coordinates:
 C030(H030), C031(H031), C035(H035), C036(H036), C041(H041), C045(H045),
 C050(H050)
2.b Secondary CH2 refined with riding coordinates:
 C112(H11A,H11B), C4(H4A,H4B), C0AA(H0AA,H0AB), C1AA(H1AA,H1AB), C2(H2A,H2B)
2.c Me refined with riding coordinates:
 C040(H04A,H04B,H04C)
2.d Aromatic/amide H refined with riding coordinates:
 N009(H009), N011(H011), C019(H019), C021(H021), C023(H023), C032(H032),
 C037(H037), C042(H042), C051(H051), C057(H057)
2.e Idealised Me refined as rotating group:
 C038(H03A,H03B,H03C), C043(H04D,H04E,H04F), C047(H04G,H04H,H04I), C049(H04J,
 H04K,H04L), C052(H05A,H05B,H05C), C053(H05G,H05H,H05I), C054(H05D,H05E,H05F),
 C064(H06A,H06B,H06C), C090(H09A,H09B,H09C), C2AA(H2AA,H2AB,H2AC)
2.f Idealised tetrahedral OH refined as rotating group:
 O013(H013), O015(H015), O024(H024), O2(H2)
;
_olex2_submission_special_instructions 'No special instructions were received'

loop_
_space_group_symop_operation_xyz
'x, y, z'
'-y+1/2, x+1/2, z+1/4'
'-x, -y, z+1/2'
'y+1/2, -x+1/2, z+3/4'
'x+1/2, -y+1/2, -z+3/4'
'-x+1/2, y+1/2, -z+1/4'
'y, x, -z'
'-y, -x, -z+1/2'

loop_
_atom_site_label
_atom_site_type_symbol
_atom_site_fract_x
_atom_site_fract_y
_atom_site_fract_z
_atom_site_U_iso_or_equiv
_atom_site_adp_type
_atom_site_occupancy
_atom_site_site_symmetry_order
_atom_site_calc_flag
_atom_site_refinement_flags_posn
N001 N 0.8844(5) 0.7348(5) 0.00039(17) 0.065(2) Uani 1 1 d .
C002 C 0.7876(5) 0.6419(6) -0.0069(2) 0.060(2) Uani 1 1 d .
O003 O 0.7676(3) 0.5786(4) 0.10097(12) 0.088(2) Uani 1 1 d .
C004 C 0.8296(6) 0.6595(6) 0.0563(2) 0.069(3) Uani 1 1 d .
C005 C 0.8351(5) 0.6789(6) 0.0188(2) 0.063(2) Uani 1 1 d .
O006 O 0.7161(4) 0.5818(4) -0.08567(15) 0.103(2) Uani 1 1 d .
C007 C 0.7261(5) 0.5622(5) 0.0387(2) 0.063(2) Uani 1 1 d .
O008 O 0.5890(4) 0.4430(3) -0.03930(18) 0.0846(18) Uani 1 1 d .
N009 N 0.8859(5) 0.6891(4) 0.08226(17) 0.075(2) Uani 1 1 d .
H009 H 0.871063 0.722344 0.098977 0.090 Uiso 1 1 calc R
C010 C 0.7319(6) 0.5818(6) 0.0012(2) 0.063(2) Uani 1 1 d .
N011 N 0.8099(5) 0.6746(4) -0.04060(16) 0.070(2) Uani 1 1 d .
H011 H 0.789102 0.661192 -0.061149 0.085 Uiso 1 1 calc R
C012 C 0.6831(5) 0.5386(6) -0.0240(2) 0.060(2) Uani 1 1 d .
O013 O 0.6697(4) 0.4720(4) 0.08310(15) 0.102(2) Uani 1 1 d .
H013 H 0.698728 0.501175 0.095575 0.154 Uiso 1 1 calc GR
C014 C 0.6301(6) 0.4791(6) -0.0114(3) 0.078(3) Uani 1 1 d .
O015 O 1.0962(5) 0.3802(4) 0.09736(16) 0.112(2) Uani 1 1 d .
H015 H 1.072020 0.339454 0.090586 0.168 Uiso 1 1 calc GR
O016 O 0.6688(4) 0.4043(4) -0.08900(15) 0.092(2) Uani 1 1 d .
O017 O 0.9877(4) 0.6265(4) 0.05337(15) 0.105(2) Uani 1 1 d .
C019 C 0.9107(7) 0.7772(6) -0.0608(2) 0.086(3) Uani 1 1 d .
H019 H 0.899535 0.772864 -0.085496 0.103 Uiso 1 1 calc R
C020 C 0.6718(5) 0.4968(6) 0.0491(2) 0.076(3) Uani 1 1 d .
C021 C 0.9815(6) 0.8360(5) -0.0108(2) 0.089(3) Uani 1 1 d .
H021 H 1.019129 0.873080 -0.002061 0.106 Uiso 1 1 calc R
C022 C 0.7741(6) 0.6014(6) 0.0660(2) 0.075(3) Uani 1 1 d .
C023 C 0.9406(6) 0.7891(6) 0.0127(2) 0.070(3) Uani 1 1 d .
H023 H 0.950661 0.793513 0.037495 0.085 Uiso 1 1 calc R
O024 O 1.0573(4) 0.2537(4) 0.05360(15) 0.104(2) Uani 1 1 d .
H024 H 1.024767 0.223020 0.043917 0.156 Uiso 1 1 calc GR
C025 C 0.8682(7) 0.7297(6) -0.0361(2) 0.071(3) Uani 1 1 d .
C026 C 0.6212(5) 0.4552(6) 0.0241(2) 0.073(3) Uani 1 1 d .
C027 C 1.0200(6) 0.6876(6) 0.1099(2) 0.077(3) Uani 1 1 d .
C028 C 0.6813(6) 0.5394(6) -0.0633(2) 0.080(3) Uani 1 1 d .
C029 C 0.9682(7) 0.8298(6) -0.0493(2) 0.090(3) Uani 1 1 d .
C030 C 0.9191(6) 0.3559(5) -0.0341(2) 0.076(3) Uani 1 1 d .
H030 H 0.948045 0.383458 -0.053776 0.091 Uiso 1 1 calc R
C031 C 1.1487(6) 0.4073(6) 0.0693(3) 0.090(3) Uani 1 1 d .
H031 H 1.116986 0.442989 0.053442 0.108 Uiso 1 1 calc R
C032 C 1.0869(6) 0.6439(7) 0.1163(2) 0.082(3) Uani 1 1 d .
H032 H 1.120703 0.664054 0.134366 0.098 Uiso 1 1 calc R
C033 C 0.6240(7) 0.4701(7) -0.0732(3) 0.085(3) Uani 1 1 d .
C034 C 0.9638(6) 0.6633(6) 0.0799(2) 0.070(3) Uani 1 1 d .
C035 C 1.1767(6) 0.3350(6) 0.0460(3) 0.093(3) Uani 1 1 d .
H035 H 1.212246 0.357018 0.027102 0.111 Uiso 1 1 calc R
C036 C 1.2148(6) 0.4590(7) 0.0867(3) 0.102(3) Uani 1 1 d .
H036 H 1.241796 0.425318 0.105002 0.123 Uiso 1 1 calc R
C037 C 0.7219(8) 0.3646(6) -0.0661(3) 0.099(3) Uani 1 1 d .
H037 H 0.703007 0.348087 -0.043456 0.119 Uiso 1 1 calc R
C038 C 0.8829(6) 0.4197(5) -0.0091(2) 0.110(4) Uani 1 1 d .
H03A H 0.836793 0.444065 -0.020618 0.165 Uiso 1 1 calc GR
H03B H 0.922712 0.460585 -0.004053 0.165 Uiso 1 1 calc GR
H03C H 0.866269 0.394724 0.013292 0.165 Uiso 1 1 calc GR
O039 O 0.8149(5) 0.2575(5) -0.0236(2) 0.129(3) Uani 1 1 d .
C040 C 0.5657(6) 0.3889(6) 0.0348(2) 0.110(3) Uani 1 1 d .
H04A H 0.568170 0.381355 0.060676 0.165 Uiso 1 1 calc R
H04B H 0.511342 0.402559 0.027900 0.165 Uiso 1 1 calc R
H04C H 0.581616 0.339668 0.022881 0.165 Uiso 1 1 calc R
C041 C 0.8527(6) 0.3026(7) -0.0508(3) 0.097(3) Uani 1 1 d .
H041 H 0.880063 0.263742 -0.066761 0.116 Uiso 1 1 calc R
C042 C 1.1140(6) 0.5709(7) 0.0993(2) 0.086(3) Uani 1 1 d .
H042 H 1.080322 0.548860 0.081593 0.103 Uiso 1 1 calc R
C043 C 0.5600(6) 0.4913(5) -0.1004(2) 0.103(3) Uani 1 1 d .
H04D H 0.524768 0.445707 -0.103868 0.155 Uiso 1 1 calc GR
H04E H 0.585093 0.505215 -0.123100 0.155 Uiso 1 1 calc GR
H04F H 0.529147 0.536606 -0.091691 0.155 Uiso 1 1 calc GR
C045 C 0.9794(6) 0.3036(6) -0.0133(2) 0.081(3) Uani 1 1 d .
H045 H 0.950667 0.275487 0.006331 0.097 Uiso 1 1 calc R
C047 C 1.0191(8) 0.8789(6) -0.0744(2) 0.153(5) Uani 1 1 d .
H04G H 1.066407 0.897645 -0.061818 0.230 Uiso 1 1 calc GR
H04H H 0.988508 0.924482 -0.083000 0.230 Uiso 1 1 calc GR
H04I H 1.035237 0.846054 -0.094734 0.230 Uiso 1 1 calc GR
C048 C 1.0521(7) 0.3491(6) 0.0030(2) 0.083(3) Uani 1 1 d .
C049 C 1.0009(6) 0.7618(6) 0.1324(2) 0.130(4) Uani 1 1 d .
H04J H 1.043300 0.770397 0.149874 0.194 Uiso 1 1 calc GR
H04K H 0.950427 0.753951 0.144901 0.194 Uiso 1 1 calc GR
H04L H 0.996836 0.808256 0.116833 0.194 Uiso 1 1 calc GR
C050 C 1.1057(6) 0.2923(6) 0.0262(3) 0.092(3) Uani 1 1 d .
H050 H 1.128131 0.250348 0.010271 0.110 Uiso 1 1 calc R
C051 C 1.1811(7) 0.5320(7) 0.1061(2) 0.101(3) Uani 1 1 d .
H051 H 1.211943 0.551763 0.125245 0.122 Uiso 1 1 calc R
C052 C 1.1034(6) 0.3900(5) -0.0272(2) 0.108(3) Uani 1 1 d .
H05A H 1.130753 0.349079 -0.041146 0.162 Uiso 1 1 calc GR
H05B H 1.142688 0.425391 -0.016363 0.162 Uiso 1 1 calc GR
H05C H 1.068555 0.420738 -0.042905 0.162 Uiso 1 1 calc GR
C053 C 0.8701(8) 0.5926(9) 0.2169(4) 0.203(7) Uani 1 1 d .
H05G H 0.812481 0.586683 0.219295 0.304 Uiso 1 1 calc GR
H05H H 0.884284 0.648836 0.219054 0.304 Uiso 1 1 calc GR
H05I H 0.896647 0.562320 0.235722 0.304 Uiso 1 1 calc GR
C054 C 1.2272(6) 0.2729(6) 0.0675(3) 0.137(4) Uani 1 1 d .
H05D H 1.278055 0.296645 0.074209 0.205 Uiso 1 1 calc GR
H05E H 1.236657 0.225991 0.052637 0.205 Uiso 1 1 calc GR
H05F H 1.198199 0.257189 0.088983 0.205 Uiso 1 1 calc GR
C057 C 0.7948(8) 0.3493(6) -0.0742(3) 0.094(3) Uani 1 1 d .
H057 H 0.813942 0.368531 -0.096379 0.113 Uiso 1 1 calc R
C064 C 1.2784(7) 0.4844(8) 0.0594(3) 0.159(5) Uani 1 1 d .
H06A H 1.302639 0.437144 0.048801 0.238 Uiso 1 1 calc GR
H06B H 1.319413 0.515837 0.071429 0.238 Uiso 1 1 calc GR
H06C H 1.253651 0.516471 0.040699 0.238 Uiso 1 1 calc GR
O065 O 0.9058(7) 0.4810(8) 0.1832(3) 0.164(4) Uani 1 1 d .
C090 C 0.7773(8) 0.1850(7) -0.0362(5) 0.236(9) Uani 1 1 d .
H09A H 0.815342 0.154387 -0.050348 0.355 Uiso 1 1 calc GR
H09B H 0.731230 0.198460 -0.050903 0.355 Uiso 1 1 calc GR
H09C H 0.759966 0.153185 -0.015748 0.355 Uiso 1 1 calc GR
C112 C 0.8963(9) 0.5616(13) 0.1806(4) 0.181(7) Uani 1 1 d .
H11A H 0.855775 0.574365 0.162433 0.217 Uiso 1 1 calc R
H11B H 0.946976 0.586863 0.173548 0.217 Uiso 1 1 calc R
O2 O 0.6945(6) 0.3044(5) 0.1092(3) 0.154(3) Uani 1 1 d .
H2 H 0.699333 0.353744 0.107749 0.231 Uiso 1 1 calc GR
O3 O 0.8489(5) 0.3690(5) 0.1263(2) 0.126(3) Uani 1 1 d .
C4 C 0.7679(9) 0.2669(10) 0.0986(4) 0.193(8) Uani 1 1 d .
H4A H 0.760049 0.237702 0.076025 0.231 Uiso 1 1 calc R
H4B H 0.784690 0.228503 0.117078 0.231 Uiso 1 1 calc R
C0AA C 0.8307(9) 0.3292(11) 0.0938(3) 0.176(7) Uani 1 1 d .
H0AA H 0.879440 0.304016 0.084452 0.212 Uiso 1 1 calc R
H0AB H 0.812266 0.368564 0.076100 0.212 Uiso 1 1 calc R
O1 O 1.0101(4) 0.2436(5) -0.03888(16) 0.093(2) Uani 1 1 d .
O1AA O 0.9891(5) 0.1411(5) -0.0001(3) 0.136(3) Uani 1 1 d .
C1 C 1.0075(7) 0.1667(9) -0.0301(4) 0.107(4) Uani 1 1 d .
C2AA C 1.0339(7) 0.1134(6) -0.0609(3) 0.158(5) Uani 1 1 d .
H2AA H 0.988625 0.103002 -0.076566 0.237 Uiso 1 1 calc GR
H2AB H 1.054085 0.063136 -0.051414 0.237 Uiso 1 1 calc GR
H2AC H 1.075938 0.140044 -0.074401 0.237 Uiso 1 1 calc GR
C1AA C 0.9471(9) 0.4449(11) 0.1524(5) 0.179(7) Uani 1 1 d .
H1AA H 0.992407 0.479939 0.146638 0.215 Uiso 1 1 calc R
H1AB H 0.969924 0.394101 0.160874 0.215 Uiso 1 1 calc R
C2 C 0.9103(9) 0.4293(13) 0.1219(4) 0.192(8) Uani 1 1 d .
H2A H 0.949585 0.410746 0.104196 0.231 Uiso 1 1 calc R
H2B H 0.885893 0.478696 0.112700 0.231 Uiso 1 1 calc R
H048 H 1.035(8) 0.391(8) 0.021(3) 0.231 Uiso 1 1 d R

loop_
_atom_site_aniso_label
_atom_site_aniso_U_11
_atom_site_aniso_U_22
_atom_site_aniso_U_33
_atom_site_aniso_U_23
_atom_site_aniso_U_13
_atom_site_aniso_U_12
N001 0.087(6) 0.061(5) 0.046(5) -0.007(4) -0.008(5) 0.018(5)
C002 0.068(7) 0.074(7) 0.039(5) 0.001(6) -0.006(5) 0.017(6)
O003 0.094(5) 0.145(6) 0.026(3) 0.012(3) -0.006(3) 0.000(4)
C004 0.056(7) 0.088(8) 0.062(7) -0.013(6) -0.016(6) 0.012(6)
C005 0.073(7) 0.074(7) 0.042(5) 0.004(6) 0.004(6) 0.010(6)
O006 0.140(6) 0.110(6) 0.058(4) 0.011(4) -0.017(4) -0.042(5)
C007 0.062(6) 0.072(6) 0.056(6) 0.018(5) 0.017(5) -0.004(5)
O008 0.093(5) 0.085(5) 0.076(4) 0.014(4) -0.018(4) 0.000(4)
N009 0.063(5) 0.104(6) 0.057(4) -0.011(4) 0.005(5) 0.019(5)
C010 0.059(6) 0.072(7) 0.058(6) 0.011(6) 0.007(6) 0.009(6)
N011 0.111(7) 0.069(5) 0.032(4) -0.004(4) -0.014(4) 0.010(5)
C012 0.063(6) 0.065(6) 0.053(6) -0.003(5) -0.025(5) 0.009(5)
O013 0.092(6) 0.154(7) 0.061(4) 0.021(4) -0.008(4) -0.016(4)
C014 0.083(8) 0.072(7) 0.078(7) -0.001(7) -0.028(7) 0.000(6)
O015 0.120(6) 0.121(6) 0.095(4) -0.002(4) 0.026(5) 0.003(5)
O016 0.117(6) 0.088(5) 0.072(4) 0.007(4) -0.027(4) 0.021(4)
O017 0.097(5) 0.156(7) 0.061(4) -0.031(4) -0.013(4) 0.045(4)
C019 0.148(10) 0.058(7) 0.052(6) 0.005(6) 0.003(7) -0.007(7)
C020 0.064(7) 0.126(9) 0.038(5) 0.012(6) -0.007(5) 0.027(6)
C021 0.135(10) 0.061(7) 0.070(6) -0.006(6) -0.002(7) -0.013(6)
C022 0.063(7) 0.095(8) 0.065(6) -0.021(6) -0.021(6) 0.003(6)
C023 0.099(8) 0.064(7) 0.048(5) -0.009(5) -0.004(6) 0.007(6)
O024 0.111(6) 0.113(6) 0.089(4) 0.024(4) -0.003(4) 0.009(4)
C025 0.102(8) 0.059(7) 0.052(6) -0.008(6) -0.018(6) 0.000(6)
C026 0.069(7) 0.093(8) 0.056(6) 0.024(6) -0.009(6) -0.001(6)
C027 0.072(7) 0.093(8) 0.066(6) 0.009(6) -0.007(6) 0.004(6)
C028 0.086(8) 0.089(8) 0.066(7) 0.005(6) -0.020(6) -0.005(6)
C029 0.158(10) 0.047(6) 0.064(7) -0.015(6) 0.004(7) -0.010(6)
C030 0.089(7) 0.061(6) 0.077(6) 0.004(6) 0.004(6) 0.016(6)
C031 0.084(8) 0.108(9) 0.079(6) 0.014(7) 0.018(7) 0.014(7)
C032 0.079(8) 0.102(9) 0.063(6) -0.013(6) -0.009(6) -0.006(7)
C033 0.101(9) 0.084(8) 0.068(7) 0.012(7) -0.023(7) 0.010(7)
C034 0.082(8) 0.088(7) 0.039(5) 0.001(5) -0.013(6) 0.003(6)
C035 0.081(8) 0.102(8) 0.095(7) -0.006(7) 0.015(7) 0.017(7)
C036 0.067(7) 0.118(10) 0.122(8) -0.009(8) -0.025(7) 0.009(7)
C037 0.124(10) 0.087(8) 0.087(8) -0.013(7) -0.009(8) 0.025(8)
C038 0.127(9) 0.094(8) 0.110(7) -0.014(7) -0.013(7) 0.050(7)
O039 0.107(6) 0.123(7) 0.158(6) 0.068(6) -0.006(5) 0.003(5)
C040 0.109(8) 0.121(9) 0.100(7) 0.017(7) -0.006(7) -0.023(7)
C041 0.099(9) 0.082(8) 0.109(8) -0.009(7) 0.003(8) 0.010(7)
C042 0.075(8) 0.104(9) 0.078(7) -0.008(7) -0.018(6) 0.016(7)
C043 0.125(9) 0.093(7) 0.093(6) 0.012(6) -0.051(7) 0.018(7)
C045 0.108(9) 0.077(7) 0.057(5) -0.008(6) 0.016(6) 0.016(7)
C047 0.259(15) 0.120(10) 0.081(7) 0.019(7) 0.035(9) -0.081(10)
C048 0.105(8) 0.083(8) 0.062(6) 0.015(6) -0.006(6) 0.021(7)
C049 0.132(9) 0.147(10) 0.110(8) -0.065(8) -0.032(7) 0.009(8)
C050 0.101(9) 0.091(8) 0.083(6) 0.010(7) 0.019(7) 0.022(7)
C051 0.095(9) 0.118(9) 0.091(7) -0.012(7) -0.024(7) 0.020(7)
C052 0.132(9) 0.100(8) 0.092(7) 0.021(6) 0.005(7) -0.004(7)
C053 0.175(14) 0.27(2) 0.163(12) -0.002(13) 0.062(12) -0.055(13)
C054 0.132(10) 0.140(10) 0.138(9) -0.015(8) -0.030(8) 0.068(9)
C057 0.115(10) 0.093(8) 0.073(7) -0.003(6) -0.009(8) 0.026(8)
C064 0.092(9) 0.198(13) 0.187(12) -0.029(11) 0.034(10) -0.038(9)
O065 0.155(9) 0.146(9) 0.191(11) 0.036(8) 0.024(7) -0.004(8)
C090 0.166(14) 0.094(10) 0.45(3) 0.081(15) -0.059(16) -0.048(10)
C112 0.150(14) 0.25(2) 0.144(13) 0.075(17) -0.004(11) -0.008(15)
O2 0.149(7) 0.173(8) 0.139(6) 0.018(8) -0.013(6) -0.021(7)
O3 0.084(6) 0.168(7) 0.128(7) 0.017(6) 0.016(6) 0.008(5)
C4 0.089(11) 0.234(19) 0.255(19) -0.118(15) 0.013(12) 0.017(11)
C0AA 0.139(14) 0.34(2) 0.054(6) -0.023(11) 0.001(8) 0.011(14)
O1 0.113(5) 0.074(5) 0.093(5) -0.002(5) 0.006(4) 0.023(4)
O1AA 0.161(8) 0.078(6) 0.168(7) 0.024(6) -0.002(7) 0.018(5)
C1 0.112(10) 0.084(11) 0.125(10) -0.007(10) -0.014(9) 0.024(8)
C2AA 0.192(13) 0.097(9) 0.184(11) -0.059(9) -0.037(10) 0.056(9)
C1AA 0.117(14) 0.227(18) 0.193(17) 0.014(16) 0.038(14) -0.019(12)
C2 0.076(11) 0.38(3) 0.119(11) 0.041(15) 0.017(9) -0.029(13)

loop_
_atom_type_symbol
_atom_type_description
_atom_type_scat_dispersion_real
_atom_type_scat_dispersion_imag
_atom_type_scat_source
C C 0.0033 0.0016 'International Tables Vol C Tables 4.2.6.8 and 6.1.1.4'
H H 0.0000 0.0000 'International Tables Vol C Tables 4.2.6.8 and 6.1.1.4'
N N 0.0061 0.0033 'International Tables Vol C Tables 4.2.6.8 and 6.1.1.4'
O O 0.0106 0.0060 'International Tables Vol C Tables 4.2.6.8 and 6.1.1.4'

loop_
_geom_angle_atom_site_label_1
_geom_angle_atom_site_label_2
_geom_angle_atom_site_label_3
_geom_angle
C023 N001 C005 131.6(7)
C023 N001 C025 119.8(9)
C025 N001 C005 108.6(8)
C005 C002 C010 123.2(8)
C005 C002 N011 106.7(8)
C010 C002 N011 130.0(9)
N009 C004 C005 122.4(9)
C022 C004 C005 116.8(9)
C022 C004 N009 120.2(8)
N001 C005 C004 130.8(9)
C002 C005 N001 106.9(7)
C002 C005 C004 122.3(9)
C010 C007 C020 117.8(8)
C010 C007 C022 122.8(8)
C022 C007 C020 119.3(8)
C014 O008 C033 108.4(7)
C034 N009 C004 118.0(7)
C002 C010 C007 114.8(9)
C002 C010 C012 126.4(8)
C007 C010 C012 118.9(9)
C025 N011 C002 110.1(7)
C010 C012 C028 131.4(10)
C014 C012 C010 119.3(8)
C014 C012 C028 109.1(9)
O008 C014 C012 111.5(8)
O008 C014 C026 122.4(10)
C026 C014 C012 126.0(9)
C037 O016 C033 116.0(7)
C029 C019 C025 120.7(8)
O013 C020 C007 119.9(9)
O013 C020 C026 116.7(9)
C026 C020 C007 123.4(7)
C023 C021 C029 121.1(9)
O003 C022 C004 119.7(8)
O003 C022 C007 120.1(9)
C004 C022 C007 120.1(8)
C021 C023 N001 120.3(8)
N001 C025 C019 120.4(9)
N011 C025 N001 107.6(9)
N011 C025 C019 131.9(9)
C014 C026 C020 114.5(8)
C014 C026 C040 122.2(9)
C020 C026 C040 123.3(8)
C032 C027 C034 119.8(9)
C032 C027 C049 120.8(9)
C034 C027 C049 119.4(9)
O006 C028 C012 131.9(10)
O006 C028 C033 123.9(8)
C012 C028 C033 104.2(9)
C019 C029 C021 117.5(9)
C019 C029 C047 123.3(9)
C021 C029 C047 119.2(10)
C038 C030 C041 111.0(8)
C038 C030 C045 110.1(7)
C045 C030 C041 110.1(8)
O015 C031 C035 110.1(8)
O015 C031 C036 107.8(8)
C036 C031 C035 116.9(9)
C027 C032 C042 129.4(9)
O008 C033 C028 105.8(8)
O008 C033 C043 111.6(8)
O016 C033 O008 108.7(8)
O016 C033 C028 110.1(9)
O016 C033 C043 105.6(8)
C043 C033 C028 115.0(8)
N009 C034 C027 117.2(9)
O017 C034 N009 121.0(8)
O017 C034 C027 121.6(9)
C031 C035 C050 112.8(8)
C031 C035 C054 113.2(8)
C054 C035 C050 110.3(8)
C051 C036 C031 112.5(9)
C051 C036 C064 110.4(10)
C064 C036 C031 111.8(9)
C057 C037 O016 123.6(11)
C041 O039 C090 114.1(10)
O039 C041 C030 109.7(9)
O039 C041 C057 113.7(9)
C057 C041 C030 113.1(9)
C051 C042 C032 126.7(10)
C030 C045 C048 115.4(8)
O1 C045 C030 106.6(7)
O1 C045 C048 108.2(8)
C045 C048 C050 111.4(8)
C045 C048 C052 111.0(7)
C050 C048 C052 110.3(8)
O024 C050 C035 106.9(7)
O024 C050 C048 109.8(8)
C048 C050 C035 114.6(9)
C042 C051 C036 128.1(10)
C037 C057 C041 124.9(11)
C112 O065 C1AA 114.1(14)
O065 C112 C053 108.1(14)
C0AA O3 C2 112.5(11)
O2 C4 C0AA 109.3(12)
O3 C0AA C4 112.2(11)
C1 O1 C045 119.1(8)
O1 C1 C2AA 111.8(11)
O1AA C1 O1 124.6(12)
O1AA C1 C2AA 123.6(13)
C2 C1AA O065 122.4(15)
C1AA C2 O3 111.7(14)

loop_
_geom_bond_atom_site_label_1
_geom_bond_atom_site_label_2
_geom_bond_distance
N001 C005 1.404(10)
N001 C023 1.368(9)
N001 C025 1.373(9)
C002 C005 1.373(10)
C002 C010 1.385(11)
C002 N011 1.401(9)
O003 C022 1.345(9)
C004 C005 1.421(10)
C004 N009 1.418(9)
C004 C022 1.375(11)
O006 C028 1.225(9)
C007 C010 1.418(10)
C007 C020 1.455(11)
C007 C022 1.434(10)
O008 C014 1.369(9)
O008 C033 1.446(9)
N009 C034 1.357(10)
C010 C012 1.422(10)
N011 C025 1.333(10)
C012 C014 1.395(11)
C012 C028 1.445(11)
O013 C020 1.317(8)
C014 C026 1.371(10)
O015 C031 1.422(9)
O016 C033 1.436(10)
O016 C037 1.382(11)
O017 C034 1.217(8)
C019 C025 1.390(11)
C019 C029 1.354(11)
C020 C026 1.421(11)
C021 C023 1.343(10)
C021 C029 1.435(10)
O024 C050 1.436(9)
C026 C040 1.481(11)
C027 C032 1.339(11)
C027 C034 1.497(11)
C027 C049 1.513(11)
C028 C033 1.527(12)
C029 C047 1.491(11)
C030 C038 1.522(10)
C030 C041 1.534(11)
C030 C045 1.524(10)
C031 C035 1.540(11)
C031 C036 1.526(12)
C032 C042 1.430(12)
C033 C043 1.497(10)
C035 C050 1.550(11)
C035 C054 1.540(11)
C036 C051 1.506(12)
C036 C064 1.514(12)
C037 C057 1.266(11)
O039 C041 1.397(10)
O039 C090 1.426(12)
C041 C057 1.500(12)
C042 C051 1.304(11)
C045 C048 1.538(12)
C045 O1 1.459(9)
C048 C050 1.545(11)
C048 C052 1.554(11)
C053 C112 1.494(16)
O065 C112 1.343(16)
O065 C1AA 1.450(15)
O2 C4 1.415(12)
O3 C0AA 1.397(12)
O3 C2 1.430(17)
C4 C0AA 1.470(17)
O1 C1 1.310(12)
O1AA C1 1.220(12)
C1 C2AA 1.500(13)
C1AA C2 1.302(14)
